data_1575430
loop_
_publ_author_name
'Feiler, Torvid'
'Emmerling, Franziska'
'Bhattacharya, Biswajit'

_publ_section_title
;
 Sustainable mechanochemical approach for the selective synthesis of
 multicomponent organic solids: real-time in situ insights
;
_journal_issue 37
_journal_name_full CrystEngComm
_journal_page_first 6184
_journal_page_last 6192
_journal_paper_doi 10.1039/D5CE00663E
_journal_volume 27
_journal_year 2025
_chemical_formula_moiety 'C15 H10 O2, C5 H4 N'
_chemical_formula_sum 'C20 H14 N O2'
_chemical_formula_weight 300.32
_space_group_crystal_system monoclinic
_space_group_IT_number 15
_space_group_name_Hall '-C 2yc'
_space_group_name_H-M_alt 'C 1 2/c 1'
_atom_sites_solution_hydrogens geom
_atom_sites_solution_primary dual
_atom_sites_solution_secondary difmap
_audit_creation_date 2025-04-23
_audit_creation_method
;
Olex2 1.5
(compiled 2024.02.16 svn.r378c4104 for OlexSys, GUI svn.r6928)
;
_audit_update_record
;
2025-04-23 deposited with the CCDC.	2025-08-13 downloaded from the CCDC.
;
_cell_angle_alpha 90.00
_cell_angle_beta 95.933(2)
_cell_angle_gamma 90.00
_cell_formula_units_Z 8
_cell_length_a 23.3375(12)
_cell_length_b 10.3912(5)
_cell_length_c 12.0372(6)
_cell_measurement_reflns_used 400
_cell_measurement_temperature 150.01
_cell_measurement_theta_max 28.35
_cell_measurement_theta_min 2.68
_cell_volume 2903.4(3)
_computing_molecular_graphics 'Olex2 1.5 (Dolomanov et al., 2009)'
_computing_publication_material 'Olex2 1.5 (Dolomanov et al., 2009)'
_computing_structure_refinement 'SHELXL 97-2 (Sheldrick, 2015)'
_computing_structure_solution 'ShelXT (Sheldrick, 2015)'
_diffrn_ambient_temperature 150.01
_diffrn_measured_fraction_theta_full 0.998
_diffrn_measured_fraction_theta_max 0.998
_diffrn_measurement_device_type 'Bruker D8 Venture'
_diffrn_measurement_method '\w scans'
_diffrn_radiation_monochromator graphite
_diffrn_radiation_type MoK\a
_diffrn_radiation_wavelength 0.71073
_diffrn_reflns_av_R_equivalents 0.0353
_diffrn_reflns_av_unetI/netI 0.0225
_diffrn_reflns_limit_h_max 30
_diffrn_reflns_limit_h_min -31
_diffrn_reflns_limit_k_max 13
_diffrn_reflns_limit_k_min -13
_diffrn_reflns_limit_l_max 16
_diffrn_reflns_limit_l_min -15
_diffrn_reflns_number 23109
_diffrn_reflns_theta_full 28.35
_diffrn_reflns_theta_max 28.35
_diffrn_reflns_theta_min 2.68
_diffrn_source 'fine-focus sealed tube'
_exptl_absorpt_coefficient_mu 0.089
_exptl_absorpt_correction_T_max 0.986
_exptl_absorpt_correction_T_min 0.837
_exptl_absorpt_correction_type multi-scan
_exptl_absorpt_process_details
;
'XPREP' - A PROGRAM DATA PREPARATION & RECIPROCAL 
SPACE EXPLORATION,
Bruker Analytical X-ray Systems, 1997
;
_exptl_crystal_colour Yellow
_exptl_crystal_density_diffrn 1.374
_exptl_crystal_density_method 'not measured'
_exptl_crystal_description Block
_exptl_crystal_F_000 1256
_exptl_crystal_size_max 0.22
_exptl_crystal_size_mid 0.14
_exptl_crystal_size_min 0.08
_refine_diff_density_max 0.226
_refine_diff_density_min -0.268
_refine_diff_density_rms 0.057
_refine_ls_extinction_method none
_refine_ls_goodness_of_fit_ref 1.082
_refine_ls_hydrogen_treatment constr
_refine_ls_matrix_type full
_refine_ls_number_parameters 209
_refine_ls_number_reflns 3613
_refine_ls_number_restraints 0
_refine_ls_restrained_S_all 1.082
_refine_ls_R_factor_all 0.0513
_refine_ls_R_factor_gt 0.0444
_refine_ls_shift/su_max 0.001
_refine_ls_shift/su_mean 0.000
_refine_ls_structure_factor_coef Fsqd
_refine_ls_weighting_details 'calc w=1/[\s^2^(Fo^2^)+(0.0570P)^2^+3.1570P] where P=(Fo^2^+2Fc^2^)/3'
_refine_ls_weighting_scheme calc
_refine_ls_wR_factor_gt 0.1223
_refine_ls_wR_factor_ref 0.1279
_reflns_number_gt 3139
_reflns_number_total 3613
_reflns_threshold_expression >2sigma(I)
_cod_data_source_file d5ce00663e2.cif
_cod_data_source_block bb22
_cod_depositor_comments 'Adding full bibliography for 1575429--1575430.cif.'
_cod_database_code 1575430
_olex2_refinement_description
;
1. Fixed Uiso
 At 1.2 times of:
  All C(H) groups
 At 1.5 times of:
  All O(H) groups
2.a Aromatic/amide H refined with riding coordinates:
 C4(H4), C5(H5), C6(H6), C7(H7), C9(H9), C11(H11), C12(H12), C13(H13),
 C14(H14), C16(H16), C17(H17), C19(H19), C20(H20)
2.b Idealised tetrahedral OH refined as rotating group:
 O1(H1)
;
_olex2_submission_special_instructions 'No special instructions were received'

loop_
_space_group_symop_id
_space_group_symop_operation_xyz
1 'x, y, z'
2 '-x, y, -z+1/2'
3 'x+1/2, y+1/2, z'
4 '-x+1/2, y+1/2, -z+1/2'
5 '-x, -y, -z'
6 'x, -y, z-1/2'
7 '-x+1/2, -y+1/2, -z'
8 'x+1/2, -y+1/2, z-1/2'

loop_
_atom_site_label
_atom_site_type_symbol
_atom_site_fract_x
_atom_site_fract_y
_atom_site_fract_z
_atom_site_U_iso_or_equiv
_atom_site_adp_type
_atom_site_occupancy
_atom_site_calc_flag
_atom_site_disorder_assembly
_atom_site_disorder_group
_atom_site_refinement_flags_posn
O1 O 0.57996(4) 0.64980(12) 0.75261(8) 0.0305(3) Uani 1 d . . .
H1 H 0.5712 0.6525 0.6832 0.046 Uiso 1 calc . . GR
O2 O 0.66552(5) 0.71458(13) 0.70696(8) 0.0347(3) Uani 1 d . . .
C1 C 0.63351(5) 0.68807(13) 0.77632(10) 0.0205(3) Uani 1 d . . .
C2 C 0.65200(5) 0.69737(12) 0.89959(10) 0.0184(2) Uani 1 d . . .
C3 C 0.69137(5) 0.60726(12) 0.94941(10) 0.0185(2) Uani 1 d . . .
C4 C 0.71117(5) 0.50010(13) 0.88968(11) 0.0219(3) Uani 1 d . . .
H4 H 0.6967 0.4872 0.8138 0.026 Uiso 1 calc . . R
C5 C 0.75055(6) 0.41604(13) 0.93975(12) 0.0250(3) Uani 1 d . . .
H5 H 0.7630 0.3450 0.8989 0.030 Uiso 1 calc . . R
C6 C 0.77303(6) 0.43432(14) 1.05308(12) 0.0256(3) Uani 1 d . . .
H6 H 0.8008 0.3757 1.0871 0.031 Uiso 1 calc . . R
C7 C 0.75522(5) 0.53477(14) 1.11307(11) 0.0233(3) Uani 1 d . . .
H7 H 0.7709 0.5459 1.1885 0.028 Uiso 1 calc . . R
C8 C 0.71325(5) 0.62401(13) 1.06440(10) 0.0188(2) Uani 1 d . . .
C9 C 0.69409(5) 0.72744(13) 1.12459(10) 0.0206(3) Uani 1 d . . .
H9 H 0.7091 0.7388 1.2004 0.025 Uiso 1 calc . . R
C10 C 0.65344(5) 0.81468(13) 1.07602(10) 0.0196(3) Uani 1 d . . .
C11 C 0.63240(6) 0.91920(14) 1.13769(11) 0.0247(3) Uani 1 d . . .
H11 H 0.6459 0.9295 1.2144 0.030 Uiso 1 calc . . R
C12 C 0.59334(6) 1.00411(14) 1.08835(12) 0.0286(3) Uani 1 d . . .
H12 H 0.5798 1.0727 1.1308 0.034 Uiso 1 calc . . R
C13 C 0.57273(6) 0.99077(14) 0.97366(12) 0.0272(3) Uani 1 d . . .
H13 H 0.5457 1.0510 0.9398 0.033 Uiso 1 calc . . R
C14 C 0.59140(6) 0.89252(13) 0.91193(11) 0.0230(3) Uani 1 d . . .
H14 H 0.5772 0.8852 0.8353 0.028 Uiso 1 calc . . R
C15 C 0.63203(5) 0.80002(12) 0.96044(10) 0.0189(2) Uani 1 d . . .
N1 N 0.54925(5) 0.66055(11) 0.53874(9) 0.0226(2) Uani 1 d . . .
C16 C 0.49332(6) 0.65064(14) 0.50374(11) 0.0237(3) Uani 1 d . . .
H16 H 0.4667 0.6434 0.5580 0.028 Uiso 1 calc . . R
C17 C 0.47228(6) 0.65049(14) 0.39179(11) 0.0232(3) Uani 1 d . . .
H17 H 0.4321 0.6430 0.3706 0.028 Uiso 1 calc . . R
C18 C 0.51039(5) 0.66138(12) 0.31059(10) 0.0189(3) Uani 1 d . . .
C19 C 0.56880(6) 0.67167(15) 0.34812(11) 0.0262(3) Uani 1 d . . .
H19 H 0.5965 0.6794 0.2959 0.031 Uiso 1 calc . . R
C20 C 0.58640(6) 0.67058(15) 0.46163(11) 0.0268(3) Uani 1 d . . .
H20 H 0.6264 0.6772 0.4856 0.032 Uiso 1 calc . . R

loop_
_atom_site_aniso_label
_atom_site_aniso_U_11
_atom_site_aniso_U_22
_atom_site_aniso_U_33
_atom_site_aniso_U_23
_atom_site_aniso_U_13
_atom_site_aniso_U_12
O1 0.0263(5) 0.0509(7) 0.0134(4) 0.0001(4) -0.0024(4) -0.0097(5)
O2 0.0300(5) 0.0578(7) 0.0169(5) 0.0032(5) 0.0044(4) -0.0069(5)
C1 0.0226(6) 0.0236(6) 0.0153(6) -0.0001(5) 0.0013(4) 0.0005(5)
C2 0.0168(5) 0.0242(6) 0.0140(5) 0.0006(4) 0.0014(4) -0.0044(4)
C3 0.0175(5) 0.0225(6) 0.0155(5) 0.0007(4) 0.0025(4) -0.0041(4)
C4 0.0217(6) 0.0253(6) 0.0189(6) -0.0015(5) 0.0030(5) -0.0029(5)
C5 0.0255(6) 0.0231(6) 0.0271(7) -0.0008(5) 0.0057(5) -0.0005(5)
C6 0.0231(6) 0.0267(7) 0.0271(7) 0.0065(5) 0.0026(5) 0.0016(5)
C7 0.0208(6) 0.0303(7) 0.0185(6) 0.0056(5) 0.0011(5) -0.0011(5)
C8 0.0166(5) 0.0244(6) 0.0155(5) 0.0022(5) 0.0016(4) -0.0041(4)
C9 0.0196(6) 0.0276(7) 0.0143(5) -0.0001(5) 0.0005(4) -0.0044(5)
C10 0.0185(5) 0.0237(6) 0.0165(6) -0.0012(5) 0.0020(4) -0.0047(5)
C11 0.0259(6) 0.0285(7) 0.0198(6) -0.0053(5) 0.0023(5) -0.0037(5)
C12 0.0300(7) 0.0279(7) 0.0284(7) -0.0065(5) 0.0049(5) 0.0008(5)
C13 0.0261(6) 0.0266(7) 0.0286(7) 0.0014(5) 0.0014(5) 0.0022(5)
C14 0.0224(6) 0.0277(7) 0.0185(6) 0.0022(5) 0.0002(5) -0.0010(5)
C15 0.0172(5) 0.0235(6) 0.0158(5) 0.0010(4) 0.0015(4) -0.0039(4)
N1 0.0269(6) 0.0244(6) 0.0159(5) -0.0020(4) -0.0009(4) 0.0019(4)
C16 0.0244(6) 0.0305(7) 0.0164(6) 0.0002(5) 0.0028(5) 0.0056(5)
C17 0.0208(6) 0.0307(7) 0.0177(6) 0.0011(5) 0.0004(5) 0.0042(5)
C18 0.0219(6) 0.0196(6) 0.0148(6) -0.0003(4) -0.0003(4) 0.0014(4)
C19 0.0223(6) 0.0384(8) 0.0178(6) -0.0016(5) 0.0017(5) -0.0029(5)
C20 0.0230(6) 0.0364(8) 0.0202(6) -0.0018(5) -0.0020(5) -0.0025(5)

loop_
_atom_type_symbol
_atom_type_description
_atom_type_scat_dispersion_real
_atom_type_scat_dispersion_imag
_atom_type_scat_source
C C 0.0033 0.0016 'International Tables Vol C Tables 4.2.6.8 and 6.1.1.4'
H H 0.0000 0.0000 'International Tables Vol C Tables 4.2.6.8 and 6.1.1.4'
N N 0.0061 0.0033 'International Tables Vol C Tables 4.2.6.8 and 6.1.1.4'
O O 0.0106 0.0060 'International Tables Vol C Tables 4.2.6.8 and 6.1.1.4'

loop_
_geom_angle_atom_site_label_1
_geom_angle_atom_site_label_2
_geom_angle_atom_site_label_3
_geom_angle
_geom_angle_site_symmetry_1
_geom_angle_site_symmetry_3
_geom_angle_publ_flag
C1 O1 H1 109.5 . . ?
O1 C1 C2 113.75(11) . . ?
O2 C1 O1 124.11(12) . . ?
O2 C1 C2 122.13(12) . . ?
C3 C2 C1 119.15(11) . . ?
C15 C2 C1 119.18(11) . . ?
C15 C2 C3 121.57(11) . . ?
C2 C3 C4 122.49(11) . . ?
C2 C3 C8 118.91(11) . . ?
C4 C3 C8 118.59(11) . . ?
C3 C4 H4 119.5 . . ?
C5 C4 C3 121.05(12) . . ?
C5 C4 H4 119.5 . . ?
C4 C5 H5 119.9 . . ?
C4 C5 C6 120.24(13) . . ?
C6 C5 H5 119.9 . . ?
C5 C6 H6 119.7 . . ?
C7 C6 C5 120.63(12) . . ?
C7 C6 H6 119.7 . . ?
C6 C7 H7 119.5 . . ?
C6 C7 C8 120.99(12) . . ?
C8 C7 H7 119.5 . . ?
C7 C8 C3 118.48(12) . . ?
C9 C8 C3 119.53(11) . . ?
C9 C8 C7 121.98(11) . . ?
C8 C9 H9 119.2 . . ?
C8 C9 C10 121.54(11) . . ?
C10 C9 H9 119.2 . . ?
C9 C10 C11 122.03(12) . . ?
C9 C10 C15 119.33(12) . . ?
C11 C10 C15 118.64(12) . . ?
C10 C11 H11 119.5 . . ?
C12 C11 C10 121.08(12) . . ?
C12 C11 H11 119.5 . . ?
C11 C12 H12 119.8 . . ?
C11 C12 C13 120.35(13) . . ?
C13 C12 H12 119.8 . . ?
C12 C13 H13 119.7 . . ?
C14 C13 C12 120.56(13) . . ?
C14 C13 H13 119.7 . . ?
C13 C14 H14 119.4 . . ?
C13 C14 C15 121.14(12) . . ?
C15 C14 H14 119.4 . . ?
C2 C15 C10 119.07(11) . . ?
C2 C15 C14 122.70(11) . . ?
C14 C15 C10 118.23(12) . . ?
C16 N1 C20 118.04(11) . . ?
N1 C16 H16 118.5 . . ?
N1 C16 C17 122.98(12) . . ?
C17 C16 H16 118.5 . . ?
C16 C17 H17 120.2 . . ?
C16 C17 C18 119.64(12) . . ?
C18 C17 H17 120.2 . . ?
C17 C18 C18 121.38(14) . 2_655 ?
C17 C18 C19 116.90(11) . . ?
C19 C18 C18 121.72(14) . 2_655 ?
C18 C19 H19 120.0 . . ?
C20 C19 C18 119.93(12) . . ?
C20 C19 H19 120.0 . . ?
N1 C20 C19 122.50(12) . . ?
N1 C20 H20 118.7 . . ?
C19 C20 H20 118.7 . . ?

loop_
_geom_bond_atom_site_label_1
_geom_bond_atom_site_label_2
_geom_bond_distance
_geom_bond_site_symmetry_2
_geom_bond_publ_flag
O1 H1 0.8400 . ?
O1 C1 1.3144(16) . ?
O2 C1 1.2083(16) . ?
C1 C2 1.5050(16) . ?
C2 C3 1.4024(18) . ?
C2 C15 1.4006(18) . ?
C3 C4 1.4281(18) . ?
C3 C8 1.4355(16) . ?
C4 H4 0.9500 . ?
C4 C5 1.3623(19) . ?
C5 H5 0.9500 . ?
C5 C6 1.4227(19) . ?
C6 H6 0.9500 . ?
C6 C7 1.359(2) . ?
C7 H7 0.9500 . ?
C7 C8 1.4296(18) . ?
C8 C9 1.3954(18) . ?
C9 H9 0.9500 . ?
C9 C10 1.3960(18) . ?
C10 C11 1.4308(18) . ?
C10 C15 1.4369(16) . ?
C11 H11 0.9500 . ?
C11 C12 1.360(2) . ?
C12 H12 0.9500 . ?
C12 C13 1.421(2) . ?
C13 H13 0.9500 . ?
C13 C14 1.361(2) . ?
C14 H14 0.9500 . ?
C14 C15 1.4316(18) . ?
N1 C16 1.3334(17) . ?
N1 C20 1.3381(18) . ?
C16 H16 0.9500 . ?
C16 C17 1.3857(18) . ?
C17 H17 0.9500 . ?
C17 C18 1.3926(17) . ?
C18 C18 1.489(2) 2_655 ?
C18 C19 1.3951(18) . ?
C19 H19 0.9500 . ?
C19 C20 1.3856(18) . ?
C20 H20 0.9500 . ?
